data_1568992
loop_
_publ_author_name
'Zhao, Bing-Qing'
'Chen, Xiao-Xian'
'Ye, Hui'
'Gong, Ya-Ping'
'Wang, Jun'
'Ye, Le'
'Zhang, Wei-Xiong'

_publ_section_title
;
 An anomalous ferroelastic phase transition arising from an unusual
 <i>cis</i>-/<i>anti</i>-conformational reversal of polar organic cations.
;
_journal_issue 22
_journal_name_full 'Chemical science'
_journal_page_first 5965
_journal_page_last 5973
_journal_paper_doi 10.1039/d3sc01101a
_journal_volume 14
_journal_year 2023
_chemical_formula_moiety 'Br6 Te, 2(C4 H11 Br N)'
_chemical_formula_sum 'C8 H22 Br8 N2 Te'
_chemical_formula_weight 913.15
_space_group_crystal_system monoclinic
_space_group_IT_number 4
_space_group_name_Hall 'P 2yb'
_space_group_name_H-M_alt 'P 1 21 1'
_atom_sites_solution_hydrogens geom
_atom_sites_solution_primary iterative
_audit_creation_date 2022-11-06
_audit_creation_method
;
Olex2 1.5-beta
(compiled 2021.10.07 svn.r9718050b for OlexSys, GUI svn.r5381)
;
_audit_update_record
;
2022-11-27 deposited with the CCDC.	2023-05-01 downloaded from the CCDC.
;
_cell_angle_alpha 90
_cell_angle_beta 84.748(3)
_cell_angle_gamma 90
_cell_formula_units_Z 2
_cell_length_a 8.5323(5)
_cell_length_b 9.6457(6)
_cell_length_c 13.8826(8)
_cell_measurement_reflns_used 9914
_cell_measurement_temperature 150.00
_cell_measurement_theta_max 59.02
_cell_measurement_theta_min 2.78
_cell_volume 1137.74(12)
_computing_molecular_graphics 'Olex2 1.5-beta (Dolomanov et al., 2009)'
_computing_publication_material 'Olex2 1.5-beta (Dolomanov et al., 2009)'
_computing_structure_refinement 'SHELXL 2014/7 (Sheldrick, 2015)'
_computing_structure_solution 'olex2.solve 1.5-beta (Bourhis et al., 2015)'
_diffrn_ambient_temperature 150.00
_diffrn_measured_fraction_theta_full 1.000
_diffrn_measured_fraction_theta_max 0.997
_diffrn_measurement_device_type 'CCD area detector'
_diffrn_measurement_method 'phi and omega scans'
_diffrn_radiation_monochromator graphite
_diffrn_radiation_type MoK\a
_diffrn_radiation_wavelength 0.71073
_diffrn_reflns_av_R_equivalents 0.0546
_diffrn_reflns_av_unetI/netI 0.0394
_diffrn_reflns_Laue_measured_fraction_full 1.000
_diffrn_reflns_Laue_measured_fraction_max 0.997
_diffrn_reflns_limit_h_max 10
_diffrn_reflns_limit_h_min -10
_diffrn_reflns_limit_k_max 12
_diffrn_reflns_limit_k_min -12
_diffrn_reflns_limit_l_max 17
_diffrn_reflns_limit_l_min -17
_diffrn_reflns_number 19369
_diffrn_reflns_point_group_measured_fraction_full 0.987
_diffrn_reflns_point_group_measured_fraction_max 0.978
_diffrn_reflns_theta_full 25.242
_diffrn_reflns_theta_max 27.105
_diffrn_reflns_theta_min 1.473
_exptl_absorpt_coefficient_mu 15.347
_exptl_absorpt_correction_T_max 0.0828
_exptl_absorpt_correction_T_min 0.0141
_exptl_absorpt_correction_type none
_exptl_crystal_density_diffrn 2.666
_exptl_crystal_description block
_exptl_crystal_F_000 832
_refine_diff_density_max 1.627
_refine_diff_density_min -0.681
_refine_diff_density_rms 0.186
_refine_ls_abs_structure_details
;
 Flack x determined using 1909 quotients [(I+)-(I-)]/[(I+)+(I-)]
 (Parsons, Flack and Wagner, Acta Cryst. B69 (2013) 249-259).
;
_refine_ls_abs_structure_Flack -0.17(3)
_refine_ls_extinction_method none
_refine_ls_goodness_of_fit_ref 1.065
_refine_ls_hydrogen_treatment constr
_refine_ls_matrix_type full
_refine_ls_number_parameters 176
_refine_ls_number_reflns 4906
_refine_ls_number_restraints 9
_refine_ls_restrained_S_all 1.064
_refine_ls_R_factor_all 0.0633
_refine_ls_R_factor_gt 0.0604
_refine_ls_shift/su_max 0.000
_refine_ls_shift/su_mean 0.000
_refine_ls_structure_factor_coef Fsqd
_refine_ls_weighting_details 'w=1/[\s^2^(Fo^2^)+(0.1041P)^2^+5.8486P] where P=(Fo^2^+2Fc^2^)/3'
_refine_ls_weighting_scheme calc
_refine_ls_wR_factor_gt 0.1728
_refine_ls_wR_factor_ref 0.1754
_reflns_Friedel_coverage 0.851
_reflns_Friedel_fraction_full 0.973
_reflns_Friedel_fraction_max 0.957
_reflns_number_gt 4571
_reflns_number_total 4906
_reflns_threshold_expression 'I > 2\s(I)'
_cod_data_source_file d3sc01101a4.cif
_cod_data_source_block new1
_cod_depositor_comments 'Adding full bibliography for 1568992--1568995.cif.'
_cod_database_code 1568992
_shelx_shelxl_version_number 2014/7
_shelx_space_group_comment
;
The symmetry employed for this shelxl refinement is uniquely defined
by the following loop, which should always be used as a source of
symmetry information in preference to the above space-group names.
They are only intended as comments.
;
_olex2_refinement_description
;
1. Fixed Uiso
 At 1.2 times of:
  All C(H,H) groups, All N(H) groups
 At 1.5 times of:
  All C(H,H,H) groups
2. Restrained distances
 C2-C1 = C5-C6
 1.51 with sigma of 0.0001
3. Uiso/Uaniso restraints and constraints
Uanis(C4) \\sim Ueq: with sigma of 0.02 and sigma for terminal atoms of 0.04
4.a Ternary CH refined with riding coordinates:
 N1(H1), N2(H2)
4.b Secondary CH2 refined with riding coordinates:
 C1(H1A,H1B), C2(H2A,H2B), C5(H5A,H5B), C6(H6A,H6B)
4.c Idealised Me refined as rotating group:
 C3(H3A,H3B,H3C), C4(H4A,H4B,H4C), C7(H7A,H7B,H7C), C8(H8A,H8B,H8C)
;
_olex2_submission_special_instructions 'No special instructions were received'

loop_
_space_group_symop_operation_xyz
'x, y, z'
'-x, y+1/2, -z'

loop_
_atom_site_label
_atom_site_type_symbol
_atom_site_fract_x
_atom_site_fract_y
_atom_site_fract_z
_atom_site_U_iso_or_equiv
_atom_site_adp_type
_atom_site_occupancy
_atom_site_site_symmetry_order
_atom_site_calc_flag
_atom_site_refinement_flags_posn
_atom_site_refinement_flags_adp
_atom_site_refinement_flags_occupancy
_atom_site_disorder_assembly
_atom_site_disorder_group
Te1 Te 0.72303(14) 0.3415(12) 0.74060(8) 0.0496(3) Uani 1 1 d . . . . .
Br3 Br 0.7273(3) 0.4802(12) 0.91104(17) 0.0772(6) Uani 1 1 d . . . . .
Br4 Br 0.9560(2) 0.5082(12) 0.67056(15) 0.0612(5) Uani 1 1 d . . . . .
Br5 Br 0.7257(2) 0.2166(12) 0.56808(15) 0.0590(5) Uani 1 1 d . . . . .
Br6 Br 0.9303(3) 0.1515(12) 0.79203(17) 0.0719(6) Uani 1 1 d . . . . .
Br7 Br 0.4771(3) 0.1824(12) 0.81725(16) 0.0660(5) Uani 1 1 d . . . . .
Br8 Br 0.5053(2) 0.5220(12) 0.68806(16) 0.0631(5) Uani 1 1 d . . . . .
Br1 Br 0.2230(4) 0.8098(12) 0.8270(2) 0.1012(10) Uani 1 1 d . . . . .
N1 N 0.278(2) 0.429(3) 0.958(2) 0.089(7) Uani 1 1 d . . . . .
H1 H 0.3410 0.3868 0.9012 0.107 Uiso 1 1 calc R U . . .
C1 C 0.1828(9) 0.6079(19) 0.8625(4) 0.104(11) Uani 1 1 d D . . . .
H1A H 0.0692 0.5924 0.8808 0.125 Uiso 1 1 calc R U . . .
H1B H 0.2164 0.5473 0.8069 0.125 Uiso 1 1 calc R U . . .
C2 C 0.2769(9) 0.5760(19) 0.9467(4) 0.089(8) Uani 1 1 d D . . . .
H2A H 0.3857 0.6112 0.9338 0.107 Uiso 1 1 calc R U . . .
H2B H 0.2281 0.6206 1.0064 0.107 Uiso 1 1 calc R U . . .
C3 C 0.360(4) 0.397(3) 1.0505(19) 0.088(7) Uani 1 1 d . . . . .
H3A H 0.4541 0.4553 1.0514 0.131 Uiso 1 1 calc R U . . .
H3B H 0.3900 0.2994 1.0510 0.131 Uiso 1 1 calc R U . . .
H3C H 0.2874 0.4177 1.1077 0.131 Uiso 1 1 calc R U . . .
C4 C 0.122(4) 0.360(4) 0.970(3) 0.131(14) Uani 1 1 d . U . . .
H4A H 0.1287 0.2775 1.0108 0.196 Uiso 1 1 calc R U . . .
H4B H 0.0907 0.3331 0.9069 0.196 Uiso 1 1 calc R U . . .
H4C H 0.0443 0.4244 1.0014 0.196 Uiso 1 1 calc R U . . .
Br2 Br 0.2661(3) 0.0448(12) 0.56804(16) 0.0658(5) Uani 1 1 d . . . . .
N2 N 0.2527(19) 0.293(2) 0.4103(12) 0.056(3) Uani 1 1 d . . . . .
H2 H 0.2485 0.1901 0.4013 0.067 Uiso 1 1 calc R U . . .
C5 C 0.2587(16) 0.2432(5) 0.5860(4) 0.069(5) Uani 1 1 d D . . . .
H5A H 0.1482 0.2726 0.6016 0.083 Uiso 1 1 calc R U . . .
H5B H 0.3186 0.2685 0.6412 0.083 Uiso 1 1 calc R U . . .
C6 C 0.3270(15) 0.3186(5) 0.4965(4) 0.077(6) Uani 1 1 d D . . . .
H6A H 0.3223 0.4194 0.5098 0.093 Uiso 1 1 calc R U . . .
H6B H 0.4395 0.2930 0.4844 0.093 Uiso 1 1 calc R U . . .
C7 C 0.088(3) 0.345(3) 0.4168(17) 0.071(5) Uani 1 1 d . . . . .
H7A H 0.0271 0.3028 0.4724 0.106 Uiso 1 1 calc R U . . .
H7B H 0.0400 0.3216 0.3574 0.106 Uiso 1 1 calc R U . . .
H7C H 0.0880 0.4464 0.4248 0.106 Uiso 1 1 calc R U . . .
C8 C 0.339(4) 0.352(3) 0.322(2) 0.097(9) Uani 1 1 d . . . . .
H8A H 0.3134 0.2997 0.2655 0.146 Uiso 1 1 calc R U . . .
H8B H 0.4527 0.3462 0.3281 0.146 Uiso 1 1 calc R U . . .
H8C H 0.3090 0.4493 0.3155 0.146 Uiso 1 1 calc R U . . .

loop_
_atom_site_aniso_label
_atom_site_aniso_U_11
_atom_site_aniso_U_22
_atom_site_aniso_U_33
_atom_site_aniso_U_23
_atom_site_aniso_U_13
_atom_site_aniso_U_12
Te1 0.0535(5) 0.0435(5) 0.0508(5) 0.0014(4) 0.0011(4) 0.0022(4)
Br3 0.0871(15) 0.0828(16) 0.0608(11) -0.0102(10) -0.0024(10) 0.0034(12)
Br4 0.0611(10) 0.0541(10) 0.0680(11) 0.0024(8) -0.0041(8) -0.0038(8)
Br5 0.0681(11) 0.0472(9) 0.0610(10) -0.0009(7) -0.0024(8) 0.0002(8)
Br6 0.0706(12) 0.0734(14) 0.0699(12) 0.0132(10) 0.0027(10) 0.0142(10)
Br7 0.0689(11) 0.0584(11) 0.0692(12) 0.0077(9) 0.0030(9) -0.0047(9)
Br8 0.0635(11) 0.0501(10) 0.0749(12) 0.0031(8) -0.0021(9) 0.0058(8)
Br1 0.110(2) 0.113(2) 0.0787(16) 0.0132(15) -0.0004(15) 0.0167(18)
N1 0.065(11) 0.078(14) 0.121(19) -0.025(13) 0.012(12) -0.008(10)
C1 0.086(17) 0.13(3) 0.092(19) -0.045(18) 0.028(15) -0.020(17)
C2 0.094(18) 0.10(2) 0.074(15) 0.001(14) -0.002(13) -0.029(15)
C3 0.12(2) 0.070(14) 0.074(15) -0.002(12) -0.003(14) -0.005(14)
C4 0.090(19) 0.12(3) 0.19(4) 0.03(3) -0.04(2) -0.02(2)
Br2 0.0775(12) 0.0524(10) 0.0669(11) 0.0036(8) -0.0039(9) -0.0027(9)
N2 0.061(8) 0.048(8) 0.057(8) 0.001(6) -0.003(7) 0.004(6)
C5 0.104(16) 0.048(10) 0.057(11) -0.013(8) -0.014(11) 0.002(10)
C6 0.088(15) 0.056(12) 0.090(15) 0.012(11) -0.015(12) -0.014(11)
C7 0.071(12) 0.062(11) 0.080(13) 0.004(11) -0.010(10) 0.006(10)
C8 0.13(2) 0.053(12) 0.098(18) 0.011(12) 0.037(17) 0.009(15)

loop_
_atom_type_symbol
_atom_type_description
_atom_type_scat_dispersion_real
_atom_type_scat_dispersion_imag
_atom_type_scat_source
C C 0.0033 0.0016 'International Tables Vol C Tables 4.2.6.8 and 6.1.1.4'
H H 0.0000 0.0000 'International Tables Vol C Tables 4.2.6.8 and 6.1.1.4'
Br Br -0.2901 2.4595 'International Tables Vol C Tables 4.2.6.8 and 6.1.1.4'
N N 0.0061 0.0033 'International Tables Vol C Tables 4.2.6.8 and 6.1.1.4'
Te Te -0.5308 1.6751 'International Tables Vol C Tables 4.2.6.8 and 6.1.1.4'

loop_
_geom_angle_atom_site_label_1
_geom_angle_atom_site_label_2
_geom_angle_atom_site_label_3
_geom_angle
_geom_angle_site_symmetry_1
_geom_angle_site_symmetry_3
_geom_angle_publ_flag
Br3 Te1 Br7 90.49(8) . . ?
Br4 Te1 Br3 87.24(8) . . ?
Br4 Te1 Br5 90.01(7) . . ?
Br4 Te1 Br6 91.21(8) . . ?
Br4 Te1 Br7 177.02(8) . . ?
Br4 Te1 Br8 91.21(7) . . ?
Br5 Te1 Br3 177.01(9) . . ?
Br5 Te1 Br6 88.80(8) . . ?
Br5 Te1 Br7 92.22(7) . . ?
Br5 Te1 Br8 89.89(7) . . ?
Br6 Te1 Br3 92.44(9) . . ?
Br6 Te1 Br7 90.81(8) . . ?
Br6 Te1 Br8 177.25(9) . . ?
Br8 Te1 Br3 88.98(8) . . ?
Br8 Te1 Br7 86.82(7) . . ?
C2 N1 H1 108.9 . . ?
C2 N1 C3 107.0(18) . . ?
C2 N1 C4 116(2) . . ?
C3 N1 H1 108.9 . . ?
C4 N1 H1 108.9 . . ?
C4 N1 C3 107(3) . . ?
Br1 C1 H1A 110.3 . . ?
Br1 C1 H1B 110.3 . . ?
H1A C1 H1B 108.6 . . ?
C2 C1 Br1 107.1(11) . . ?
C2 C1 H1A 110.3 . . ?
C2 C1 H1B 110.3 . . ?
N1 C2 C1 107.2(16) . . ?
N1 C2 H2A 110.3 . . ?
N1 C2 H2B 110.3 . . ?
C1 C2 H2A 110.3 . . ?
C1 C2 H2B 110.3 . . ?
H2A C2 H2B 108.5 . . ?
N1 C3 H3A 109.5 . . ?
N1 C3 H3B 109.5 . . ?
N1 C3 H3C 109.5 . . ?
H3A C3 H3B 109.5 . . ?
H3A C3 H3C 109.5 . . ?
H3B C3 H3C 109.5 . . ?
N1 C4 H4A 109.5 . . ?
N1 C4 H4B 109.5 . . ?
N1 C4 H4C 109.5 . . ?
H4A C4 H4B 109.5 . . ?
H4A C4 H4C 109.5 . . ?
H4B C4 H4C 109.5 . . ?
C6 N2 H2 107.5 . . ?
C6 N2 C7 112.3(15) . . ?
C6 N2 C8 113.4(19) . . ?
C7 N2 H2 107.5 . . ?
C8 N2 H2 107.5 . . ?
C8 N2 C7 108.4(19) . . ?
Br2 C5 H5A 109.3 . . ?
Br2 C5 H5B 109.3 . . ?
H5A C5 H5B 108.0 . . ?
C6 C5 Br2 111.5(5) . . ?
C6 C5 H5A 109.3 . . ?
C6 C5 H5B 109.3 . . ?
N2 C6 C5 116.0(10) . . ?
N2 C6 H6A 108.3 . . ?
N2 C6 H6B 108.3 . . ?
C5 C6 H6A 108.3 . . ?
C5 C6 H6B 108.3 . . ?
H6A C6 H6B 107.4 . . ?
N2 C7 H7A 109.5 . . ?
N2 C7 H7B 109.5 . . ?
N2 C7 H7C 109.5 . . ?
H7A C7 H7B 109.5 . . ?
H7A C7 H7C 109.5 . . ?
H7B C7 H7C 109.5 . . ?
N2 C8 H8A 109.5 . . ?
N2 C8 H8B 109.5 . . ?
N2 C8 H8C 109.5 . . ?
H8A C8 H8B 109.5 . . ?
H8A C8 H8C 109.5 . . ?
H8B C8 H8C 109.5 . . ?

loop_
_geom_bond_atom_site_label_1
_geom_bond_atom_site_label_2
_geom_bond_distance
_geom_bond_site_symmetry_2
_geom_bond_publ_flag
Te1 Br3 2.721(3) . ?
Te1 Br4 2.670(2) . ?
Te1 Br5 2.679(2) . ?
Te1 Br6 2.689(2) . ?
Te1 Br7 2.736(2) . ?
Te1 Br8 2.695(2) . ?
Br1 C1 2.03(2) . ?
N1 H1 1.0000 . ?
N1 C2 1.43(3) . ?
N1 C3 1.55(4) . ?
N1 C4 1.48(4) . ?
C1 H1A 0.9900 . ?
C1 H1B 0.9900 . ?
C1 C2 1.51000(17) . ?
C2 H2A 0.9900 . ?
C2 H2B 0.9900 . ?
C3 H3A 0.9800 . ?
C3 H3B 0.9800 . ?
C3 H3C 0.9800 . ?
C4 H4A 0.9800 . ?
C4 H4B 0.9800 . ?
C4 H4C 0.9800 . ?
Br2 C5 1.930(13) . ?
N2 H2 1.0000 . ?
N2 C6 1.426(19) . ?
N2 C7 1.49(3) . ?
N2 C8 1.48(3) . ?
C5 H5A 0.9900 . ?
C5 H5B 0.9900 . ?
C5 C6 1.51000(16) . ?
C6 H6A 0.9900 . ?
C6 H6B 0.9900 . ?
C7 H7A 0.9800 . ?
C7 H7B 0.9800 . ?
C7 H7C 0.9800 . ?
C8 H8A 0.9800 . ?
C8 H8B 0.9800 . ?
C8 H8C 0.9800 . ?

loop_
_geom_hbond_atom_site_label_D
_geom_hbond_atom_site_label_H
_geom_hbond_atom_site_label_A
_geom_hbond_distance_DH
_geom_hbond_distance_HA
_geom_hbond_distance_DA
_geom_hbond_angle_DHA
_geom_hbond_site_symmetry_A
N1 H1 Br7 1.00 2.52 3.43(2) 151.0 .

loop_
_geom_torsion_atom_site_label_1
_geom_torsion_atom_site_label_2
_geom_torsion_atom_site_label_3
_geom_torsion_atom_site_label_4
_geom_torsion
_geom_torsion_site_symmetry_1
_geom_torsion_site_symmetry_2
_geom_torsion_site_symmetry_3
_geom_torsion_site_symmetry_4
_geom_torsion_publ_flag
Br1 C1 C2 N1 -167.2(10) . . . . ?
C3 N1 C2 C1 -174.5(15) . . . . ?
C4 N1 C2 C1 -55(3) . . . . ?
Br2 C5 C6 N2 59.1(14) . . . . ?
C7 N2 C6 C5 65.6(18) . . . . ?
C8 N2 C6 C5 -171.1(14) . . . . ?
